data_4326330
loop_
_publ_author_name
'Shubhankar Kumar Bose'
'K. Geetharani'
'Satyanarayan Sahoo'
'K. Hari Krishna Reddy'
'Babu Varghese'
'Eluvathingal D. Jemmis'
'Sundargopal Ghosh'

_publ_section_title
;
 Synthesis, Characterization, and Electronic Structure of New Type of
 Heterometallic Boride Clusters
;
_journal_name_full 'Inorganic Chemistry'
_journal_page_first 9414
_journal_page_last 9422
_journal_paper_doi 10.1021/ic201046g
_journal_volume 50
_journal_year 2011
_chemical_formula_sum 'C26 H37 B3 Fe2 O7 Ta2'
_chemical_formula_weight 967.59
_chemical_name_systematic
;
 ?
;
_space_group_IT_number 14
_symmetry_cell_setting monoclinic
_symmetry_space_group_name_Hall '-P 2yn'
_symmetry_space_group_name_H-M 'P 1 21/n 1'
_atom_sites_solution_hydrogens geom
_atom_sites_solution_primary direct
_atom_sites_solution_secondary difmap
_audit_creation_method SHELXL-97
_cell_angle_alpha 90.000(5)
_cell_angle_beta 97.544(5)
_cell_angle_gamma 90.000(5)
_cell_formula_units_Z 4
_cell_length_a 10.362(5)
_cell_length_b 8.747(5)
_cell_length_c 34.653(5)
_cell_measurement_reflns_used 7313
_cell_measurement_temperature 293(2)
_cell_measurement_theta_max 32
_cell_measurement_theta_min 2.6
_cell_volume 3114(2)
_computing_cell_refinement 'APEX2/SAINT (Bruker, 2004)'
_computing_data_collection 'APEX2 (Bruker, 2004)'
_computing_data_reduction 'SAINT/XPREP (Bruker, 2004)'
_computing_molecular_graphics 'ORTEP3 (Farrugia, 1997) and Mercury (Bruno et al., 2002)'
_computing_publication_material 'SHELXL-97 (Sheldrick, 1997)'
_computing_structure_refinement 'SHELXL-97 (Sheldrick, 1997)'
_computing_structure_solution 'SIR92 (Altornare et al., 1993)'
_diffrn_ambient_temperature 293(2)
_diffrn_measured_fraction_theta_full 0.998
_diffrn_measured_fraction_theta_max 0.990
_diffrn_measurement_device_type 'Bruker axs Kappa apex CCD Diffractometer'
_diffrn_measurement_method '\w and \f scan'
_diffrn_radiation_monochromator graphite
_diffrn_radiation_source 'fine-focus sealed tube'
_diffrn_radiation_type MoK\a
_diffrn_radiation_wavelength 0.71073
_diffrn_reflns_av_R_equivalents 0.0431
_diffrn_reflns_av_sigmaI/netI 0.0487
_diffrn_reflns_limit_h_max 15
_diffrn_reflns_limit_h_min -15
_diffrn_reflns_limit_k_max 9
_diffrn_reflns_limit_k_min -13
_diffrn_reflns_limit_l_max 41
_diffrn_reflns_limit_l_min -51
_diffrn_reflns_number 40277
_diffrn_reflns_theta_full 25.00
_diffrn_reflns_theta_max 32.29
_diffrn_reflns_theta_min 1.19
_diffrn_standards_decay_% 0
_exptl_absorpt_coefficient_mu 7.959
_exptl_absorpt_correction_T_max 0.775
_exptl_absorpt_correction_T_min 0.312
_exptl_absorpt_correction_type multi-scan
_exptl_absorpt_process_details 'SADABS (Bruker, 1999)'
_exptl_crystal_colour red
_exptl_crystal_density_diffrn 2.066
_exptl_crystal_description rectangle
_exptl_crystal_F_000 1852
_exptl_crystal_size_max 0.20
_exptl_crystal_size_mid 0.20
_exptl_crystal_size_min 0.05
_refine_diff_density_max 2.504
_refine_diff_density_min -3.095
_refine_diff_density_rms 0.225
_refine_ls_extinction_coef 0.00030(4)
_refine_ls_extinction_expression Fc^*^=kFc[1+0.001xFc^2^\l^3^/sin(2\q)]^-1/4^
_refine_ls_extinction_method SHELXL
_refine_ls_goodness_of_fit_ref 1.100
_refine_ls_hydrogen_treatment mixed
_refine_ls_matrix_type full
_refine_ls_number_parameters 388
_refine_ls_number_reflns 10977
_refine_ls_number_restraints 3
_refine_ls_restrained_S_all 1.100
_refine_ls_R_factor_all 0.0605
_refine_ls_R_factor_gt 0.0440
_refine_ls_shift/su_max 0.002
_refine_ls_shift/su_mean 0.000
_refine_ls_structure_factor_coef Fsqd
_refine_ls_weighting_details 'calc w=1/[\s^2^(Fo^2^)+(0.0223P)^2^+21.4936P] where P=(Fo^2^+2Fc^2^)/3'
_refine_ls_weighting_scheme calc
_refine_ls_wR_factor_gt 0.0884
_refine_ls_wR_factor_ref 0.0939
_reflns_number_gt 8894
_reflns_number_total 10977
_reflns_threshold_expression >2sigma(I)
_cod_data_source_file ic201046g_si_002_2.cif
_cod_data_source_block goshtab6fe
_cod_database_code 4326330

loop_
_symmetry_equiv_pos_as_xyz
'x, y, z'
'-x+1/2, y+1/2, -z+1/2'
'-x, -y, -z'
'x-1/2, -y-1/2, z-1/2'

loop_
_atom_site_label
_atom_site_type_symbol
_atom_site_fract_x
_atom_site_fract_y
_atom_site_fract_z
_atom_site_U_iso_or_equiv
_atom_site_adp_type
_atom_site_occupancy
_atom_site_symmetry_multiplicity
_atom_site_calc_flag
_atom_site_refinement_flags
B1 B 0.4741(7) 0.4857(8) 0.40594(19) 0.0276(13) Uani 1 1 d D
B2 B 0.4173(6) 0.3182(8) 0.3845(2) 0.0272(13) Uani 1 1 d D
O7 O 0.5023(4) 0.2296(4) 0.36407(11) 0.0236(8) Uani 1 1 d .
B4 B 0.7177(6) 0.4796(8) 0.37341(18) 0.0238(12) Uani 1 1 d .
C1 C 0.3635(6) 0.3709(8) 0.28832(17) 0.0322(13) Uani 1 1 d .
C2 C 0.3102(6) 0.4887(8) 0.30903(19) 0.0341(14) Uani 1 1 d .
C3 C 0.3846(6) 0.6242(7) 0.30587(18) 0.0314(13) Uani 1 1 d .
C4 C 0.4828(6) 0.5882(7) 0.28198(17) 0.0295(12) Uani 1 1 d .
C5 C 0.4690(6) 0.4318(7) 0.27099(17) 0.0322(13) Uani 1 1 d .
C6 C 0.3145(9) 0.2094(9) 0.2842(3) 0.061(3) Uani 1 1 d .
H6A H 0.3005 0.1709 0.3093 0.092 Uiso 1 1 calc R
H6B H 0.3776 0.1468 0.2737 0.092 Uiso 1 1 calc R
H6C H 0.2340 0.2072 0.2670 0.092 Uiso 1 1 calc R
C7 C 0.1842(7) 0.4806(12) 0.3262(3) 0.063(3) Uani 1 1 d .
H7A H 0.1169 0.5314 0.3092 0.095 Uiso 1 1 calc R
H7B H 0.1947 0.5298 0.3512 0.095 Uiso 1 1 calc R
H7C H 0.1605 0.3756 0.3291 0.095 Uiso 1 1 calc R
C8 C 0.3526(9) 0.7811(9) 0.3192(2) 0.051(2) Uani 1 1 d .
H8A H 0.2899 0.8279 0.2999 0.077 Uiso 1 1 calc R
H8B H 0.4303 0.8420 0.3228 0.077 Uiso 1 1 calc R
H8C H 0.3172 0.7738 0.3434 0.077 Uiso 1 1 calc R
C9 C 0.5734(7) 0.7016(9) 0.2668(2) 0.0471(18) Uani 1 1 d .
H9A H 0.6350 0.6481 0.2533 0.071 Uiso 1 1 calc R
H9B H 0.6189 0.7580 0.2881 0.071 Uiso 1 1 calc R
H9C H 0.5239 0.7710 0.2491 0.071 Uiso 1 1 calc R
C10 C 0.5403(9) 0.3578(11) 0.2413(2) 0.055(2) Uani 1 1 d .
H10A H 0.5040 0.3912 0.2158 0.082 Uiso 1 1 calc R
H10B H 0.5322 0.2487 0.2431 0.082 Uiso 1 1 calc R
H10C H 0.6306 0.3857 0.2460 0.082 Uiso 1 1 calc R
C11 C 0.5266(6) 0.0808(7) 0.44140(18) 0.0325(13) Uani 1 1 d .
C12 C 0.5563(7) 0.1902(8) 0.47079(18) 0.0333(13) Uani 1 1 d .
C13 C 0.6931(6) 0.2019(8) 0.47895(16) 0.0320(13) Uani 1 1 d .
C14 C 0.7473(6) 0.0990(7) 0.45385(17) 0.0309(13) Uani 1 1 d .
C15 C 0.6453(6) 0.0232(7) 0.42997(19) 0.0315(13) Uani 1 1 d .
C16 C 0.3957(7) 0.0117(9) 0.4276(3) 0.052(2) Uani 1 1 d .
H16A H 0.3333 0.0470 0.4437 0.079 Uiso 1 1 calc R
H16B H 0.4017 -0.0977 0.4290 0.079 Uiso 1 1 calc R
H16C H 0.3685 0.0418 0.4011 0.079 Uiso 1 1 calc R
C17 C 0.4570(8) 0.2694(10) 0.4918(2) 0.052(2) Uani 1 1 d .
H17A H 0.3956 0.3222 0.4733 0.078 Uiso 1 1 calc R
H17B H 0.5000 0.3414 0.5101 0.078 Uiso 1 1 calc R
H17C H 0.4121 0.1950 0.5055 0.078 Uiso 1 1 calc R
C18 C 0.7651(9) 0.2971(10) 0.5108(2) 0.051(2) Uani 1 1 d .
H18A H 0.7184 0.3904 0.5134 0.076 Uiso 1 1 calc R
H18B H 0.8504 0.3203 0.5044 0.076 Uiso 1 1 calc R
H18C H 0.7727 0.2414 0.5348 0.076 Uiso 1 1 calc R
C19 C 0.8898(7) 0.0587(10) 0.4562(2) 0.0494(19) Uani 1 1 d .
H19A H 0.9409 0.1350 0.4711 0.074 Uiso 1 1 calc R
H19B H 0.9142 0.0547 0.4304 0.074 Uiso 1 1 calc R
H19C H 0.9050 -0.0391 0.4685 0.074 Uiso 1 1 calc R
C20 C 0.6561(9) -0.1012(8) 0.4018(2) 0.0496(19) Uani 1 1 d .
H20A H 0.7392 -0.0954 0.3925 0.074 Uiso 1 1 calc R
H20B H 0.5881 -0.0910 0.3803 0.074 Uiso 1 1 calc R
H20C H 0.6481 -0.1980 0.4143 0.074 Uiso 1 1 calc R
C21 C 0.6967(7) 0.1614(8) 0.31686(18) 0.0362(14) Uani 1 1 d .
C22 C 0.8287(6) 0.4222(8) 0.31244(18) 0.0334(14) Uani 1 1 d .
C23 C 0.9407(7) 0.1921(8) 0.3555(2) 0.0412(16) Uani 1 1 d .
C24 C 0.9262(7) 0.6214(9) 0.3810(2) 0.0389(15) Uani 1 1 d .
C25 C 1.0323(6) 0.3863(9) 0.4261(2) 0.0412(16) Uani 1 1 d .
C26 C 0.8573(7) 0.5951(8) 0.4487(2) 0.0373(15) Uani 1 1 d .
O1 O 0.6424(6) 0.0679(6) 0.29800(16) 0.0558(15) Uani 1 1 d .
O2 O 0.8551(5) 0.5055(7) 0.28951(15) 0.0478(13) Uani 1 1 d .
O3 O 1.0342(6) 0.1247(7) 0.3583(2) 0.0645(17) Uani 1 1 d .
O4 O 0.9537(7) 0.7211(7) 0.36302(19) 0.0660(18) Uani 1 1 d .
O5 O 1.1316(5) 0.3344(9) 0.43589(19) 0.0674(18) Uani 1 1 d .
O6 O 0.8423(7) 0.6749(7) 0.47430(17) 0.0634(17) Uani 1 1 d .
Fe1 Fe 0.78836(8) 0.29297(10) 0.34787(2) 0.02486(16) Uani 1 1 d .
Fe2 Fe 0.87552(8) 0.47215(10) 0.41001(2) 0.02631(17) Uani 1 1 d .
Ta1 Ta 0.52473(2) 0.44653(2) 0.341628(6) 0.01979(6) Uani 1 1 d .
Ta2 Ta 0.63596(2) 0.28992(2) 0.412497(6) 0.01970(6) Uani 1 1 d .
H1A H 0.494(5) 0.560(5) 0.3815(11) 0.035(14) Uiso 1 1 d D
H2A H 0.319(3) 0.279(8) 0.389(2) 0.04(2) Uiso 1 1 d D
H1B H 0.560(6) 0.460(12) 0.427(2) 0.09(3) Uiso 1 1 d D
H2 H 0.812(8) 0.341(9) 0.434(2) 0.05(2) Uiso 1 1 d .

loop_
_atom_site_aniso_label
_atom_site_aniso_U_11
_atom_site_aniso_U_22
_atom_site_aniso_U_33
_atom_site_aniso_U_23
_atom_site_aniso_U_13
_atom_site_aniso_U_12
B1 0.029(3) 0.034(3) 0.020(3) 0.003(3) 0.003(2) 0.009(3)
B2 0.020(3) 0.035(3) 0.026(3) 0.007(3) 0.001(2) -0.002(2)
O7 0.0219(18) 0.0268(19) 0.0209(18) 0.0006(15) -0.0019(15) -0.0064(15)
B4 0.022(3) 0.031(3) 0.018(3) 0.005(2) 0.000(2) -0.005(2)
C1 0.036(3) 0.036(3) 0.021(3) 0.005(2) -0.011(2) -0.007(3)
C2 0.023(3) 0.046(4) 0.030(3) 0.011(3) -0.009(2) -0.005(3)
C3 0.033(3) 0.031(3) 0.027(3) 0.003(2) -0.006(2) 0.003(2)
C4 0.034(3) 0.032(3) 0.020(3) 0.010(2) -0.005(2) -0.003(2)
C5 0.038(3) 0.036(3) 0.020(3) -0.001(2) -0.006(2) 0.004(3)
C6 0.074(6) 0.044(4) 0.055(5) 0.011(4) -0.031(4) -0.022(4)
C7 0.019(3) 0.105(8) 0.064(5) 0.031(5) 0.000(3) 0.003(4)
C8 0.062(5) 0.049(4) 0.040(4) -0.005(3) -0.006(4) 0.020(4)
C9 0.042(4) 0.055(5) 0.043(4) 0.024(4) 0.001(3) -0.008(3)
C10 0.071(6) 0.066(5) 0.026(3) -0.012(4) 0.002(4) 0.016(4)
C11 0.035(3) 0.035(3) 0.026(3) 0.012(2) -0.002(2) -0.005(3)
C12 0.039(3) 0.038(3) 0.024(3) 0.008(3) 0.008(2) -0.002(3)
C13 0.038(3) 0.040(3) 0.016(2) 0.004(2) -0.005(2) -0.011(3)
C14 0.031(3) 0.036(3) 0.024(3) 0.011(2) -0.003(2) 0.002(2)
C15 0.037(3) 0.023(3) 0.032(3) 0.008(2) -0.005(3) -0.001(2)
C16 0.035(4) 0.049(4) 0.068(5) 0.016(4) -0.013(4) -0.021(3)
C17 0.061(5) 0.064(5) 0.036(4) 0.013(4) 0.023(4) 0.013(4)
C18 0.068(5) 0.058(5) 0.024(3) 0.001(3) -0.006(3) -0.016(4)
C19 0.032(4) 0.055(5) 0.058(5) 0.019(4) -0.009(3) 0.006(3)
C20 0.073(6) 0.028(3) 0.046(4) 0.006(3) 0.001(4) -0.003(3)
C21 0.052(4) 0.035(3) 0.023(3) 0.000(3) 0.010(3) -0.001(3)
C22 0.033(3) 0.041(4) 0.028(3) -0.004(3) 0.008(3) -0.003(3)
C23 0.039(4) 0.040(4) 0.046(4) -0.007(3) 0.012(3) 0.003(3)
C24 0.033(3) 0.044(4) 0.039(4) -0.007(3) 0.002(3) -0.009(3)
C25 0.024(3) 0.057(4) 0.042(4) 0.001(3) 0.003(3) -0.002(3)
C26 0.040(4) 0.037(3) 0.033(3) -0.001(3) 0.000(3) -0.010(3)
O1 0.079(4) 0.042(3) 0.044(3) -0.016(3) 0.002(3) -0.011(3)
O2 0.049(3) 0.058(3) 0.040(3) 0.012(3) 0.016(2) -0.004(3)
O3 0.043(3) 0.063(4) 0.090(5) 0.001(4) 0.016(3) 0.021(3)
O4 0.076(4) 0.054(4) 0.072(4) 0.015(3) 0.025(3) -0.018(3)
O5 0.031(3) 0.104(5) 0.064(4) 0.011(4) -0.004(3) 0.014(3)
O6 0.099(5) 0.050(3) 0.042(3) -0.015(3) 0.010(3) -0.003(3)
Fe1 0.0247(4) 0.0278(4) 0.0230(4) -0.0011(3) 0.0062(3) 0.0006(3)
Fe2 0.0211(4) 0.0314(4) 0.0254(4) -0.0009(3) -0.0008(3) -0.0042(3)
Ta1 0.01891(10) 0.02371(10) 0.01615(9) 0.00133(8) 0.00006(7) -0.00101(8)
Ta2 0.02010(10) 0.02273(10) 0.01578(10) 0.00091(8) 0.00050(7) -0.00080(8)

loop_
_atom_type_symbol
_atom_type_description
_atom_type_scat_dispersion_real
_atom_type_scat_dispersion_imag
_atom_type_scat_source
B B 0.0013 0.0007 'International Tables Vol C Tables 4.2.6.8 and 6.1.1.4'
H H 0.0000 0.0000 'International Tables Vol C Tables 4.2.6.8 and 6.1.1.4'
C C 0.0033 0.0016 'International Tables Vol C Tables 4.2.6.8 and 6.1.1.4'
O O 0.0106 0.0060 'International Tables Vol C Tables 4.2.6.8 and 6.1.1.4'
Fe Fe 0.3463 0.8444 'International Tables Vol C Tables 4.2.6.8 and 6.1.1.4'
Ta Ta -0.7052 6.5227 'International Tables Vol C Tables 4.2.6.8 and 6.1.1.4'

loop_
_geom_angle_atom_site_label_1
_geom_angle_atom_site_label_2
_geom_angle_atom_site_label_3
_geom_angle
B2 B1 Ta1 64.9(3)
B2 B1 Ta2 68.0(3)
Ta1 B1 Ta2 75.37(19)
B2 B1 H1A 105(3)
Ta1 B1 H1A 44(3)
Ta2 B1 H1A 107(3)
B2 B1 H1B 109(5)
Ta1 B1 H1B 110(5)
Ta2 B1 H1B 45(5)
H1A B1 H1B 114(6)
O7 B2 B1 118.7(5)
O7 B2 Ta1 63.6(3)
B1 B2 Ta1 71.9(3)
O7 B2 Ta2 61.7(3)
B1 B2 Ta2 69.7(3)
Ta1 B2 Ta2 78.1(2)
O7 B2 H2A 123(4)
B1 B2 H2A 118(4)
Ta1 B2 H2A 142(4)
Ta2 B2 H2A 140(4)
B2 O7 Ta1 78.3(3)
B2 O7 Ta2 81.5(3)
Ta1 O7 Ta2 88.58(14)
Fe2 B4 Fe1 86.4(3)
Fe2 B4 Ta1 166.1(3)
Fe1 B4 Ta1 91.9(3)
Fe2 B4 Ta2 86.4(2)
Fe1 B4 Ta2 82.1(2)
Ta1 B4 Ta2 79.8(2)
C2 C1 C5 108.4(6)
C2 C1 C6 125.9(7)
C5 C1 C6 125.7(7)
C2 C1 Ta1 71.8(3)
C5 C1 Ta1 74.1(3)
C6 C1 Ta1 121.5(4)
C1 C2 C3 108.5(6)
C1 C2 C7 125.8(7)
C3 C2 C7 125.1(7)
C1 C2 Ta1 74.0(4)
C3 C2 Ta1 71.7(3)
C7 C2 Ta1 127.5(5)
C2 C3 C4 107.1(6)
C2 C3 C8 126.4(6)
C4 C3 C8 125.7(6)
C2 C3 Ta1 73.4(4)
C4 C3 Ta1 73.9(3)
C8 C3 Ta1 125.9(5)
C5 C4 C3 108.3(5)
C5 C4 C9 125.8(6)
C3 C4 C9 125.5(6)
C5 C4 Ta1 74.6(3)
C3 C4 Ta1 71.2(3)
C9 C4 Ta1 126.2(4)
C1 C5 C4 107.7(6)
C1 C5 C10 127.4(7)
C4 C5 C10 124.2(7)
C1 C5 Ta1 71.9(3)
C4 C5 Ta1 71.3(3)
C10 C5 Ta1 129.8(5)
C1 C6 H6A 109.5
C1 C6 H6B 109.5
H6A C6 H6B 109.5
C1 C6 H6C 109.5
H6A C6 H6C 109.5
H6B C6 H6C 109.5
C2 C7 H7A 109.5
C2 C7 H7B 109.5
H7A C7 H7B 109.5
C2 C7 H7C 109.5
H7A C7 H7C 109.5
H7B C7 H7C 109.5
C3 C8 H8A 109.5
C3 C8 H8B 109.5
H8A C8 H8B 109.5
C3 C8 H8C 109.5
H8A C8 H8C 109.5
H8B C8 H8C 109.5
C4 C9 H9A 109.5
C4 C9 H9B 109.5
H9A C9 H9B 109.5
C4 C9 H9C 109.5
H9A C9 H9C 109.5
H9B C9 H9C 109.5
C5 C10 H10A 109.5
C5 C10 H10B 109.5
H10A C10 H10B 109.5
C5 C10 H10C 109.5
H10A C10 H10C 109.5
H10B C10 H10C 109.5
C12 C11 C15 109.1(6)
C12 C11 C16 127.4(7)
C15 C11 C16 122.8(7)
C12 C11 Ta2 73.5(4)
C15 C11 Ta2 71.8(3)
C16 C11 Ta2 128.2(5)
C11 C12 C13 108.3(6)
C11 C12 C17 124.6(7)
C13 C12 C17 127.0(7)
C11 C12 Ta2 73.1(3)
C13 C12 Ta2 72.6(3)
C17 C12 Ta2 124.3(5)
C12 C13 C14 107.4(5)
C12 C13 C18 125.2(6)
C14 C13 C18 127.2(6)
C12 C13 Ta2 73.7(3)
C14 C13 Ta2 71.7(3)
C18 C13 Ta2 123.9(5)
C13 C14 C15 109.2(6)
C13 C14 C19 125.3(6)
C15 C14 C19 124.9(7)
C13 C14 Ta2 74.1(4)
C15 C14 Ta2 73.3(3)
C19 C14 Ta2 125.8(4)
C14 C15 C11 106.0(6)
C14 C15 C20 127.9(7)
C11 C15 C20 125.8(6)
C14 C15 Ta2 72.3(3)
C11 C15 Ta2 73.8(3)
C20 C15 Ta2 123.5(5)
C11 C16 H16A 109.5
C11 C16 H16B 109.5
H16A C16 H16B 109.5
C11 C16 H16C 109.5
H16A C16 H16C 109.5
H16B C16 H16C 109.5
C12 C17 H17A 109.5
C12 C17 H17B 109.5
H17A C17 H17B 109.5
C12 C17 H17C 109.5
H17A C17 H17C 109.5
H17B C17 H17C 109.5
C13 C18 H18A 109.5
C13 C18 H18B 109.5
H18A C18 H18B 109.5
C13 C18 H18C 109.5
H18A C18 H18C 109.5
H18B C18 H18C 109.5
C14 C19 H19A 109.5
C14 C19 H19B 109.5
H19A C19 H19B 109.5
C14 C19 H19C 109.5
H19A C19 H19C 109.5
H19B C19 H19C 109.5
C15 C20 H20A 109.5
C15 C20 H20B 109.5
H20A C20 H20B 109.5
C15 C20 H20C 109.5
H20A C20 H20C 109.5
H20B C20 H20C 109.5
O1 C21 Fe1 175.2(7)
O2 C22 Fe1 179.8(7)
O3 C23 Fe1 176.0(7)
O4 C24 Fe2 176.5(7)
O5 C25 Fe2 178.9(8)
O6 C26 Fe2 178.3(7)
C22 Fe1 C21 98.8(3)
C22 Fe1 C23 97.7(3)
C21 Fe1 C23 99.3(3)
C22 Fe1 B4 85.4(3)
C21 Fe1 B4 126.3(3)
C23 Fe1 B4 133.5(3)
C22 Fe1 Fe2 95.6(2)
C21 Fe1 Fe2 162.6(2)
C23 Fe1 Fe2 88.4(2)
B4 Fe1 Fe2 45.22(18)
C22 Fe1 Ta2 138.3(2)
C21 Fe1 Ta2 99.2(2)
C23 Fe1 Ta2 116.0(2)
B4 Fe1 Ta2 53.83(17)
Fe2 Fe1 Ta2 63.42(3)
C22 Fe1 Ta1 87.7(2)
C21 Fe1 Ta1 80.6(2)
C23 Fe1 Ta1 174.5(2)
B4 Fe1 Ta1 45.83(18)
Fe2 Fe1 Ta1 90.21(4)
Ta2 Fe1 Ta1 58.81(2)
C26 Fe2 C24 93.0(3)
C26 Fe2 C25 101.7(3)
C24 Fe2 C25 99.1(3)
C26 Fe2 B4 108.4(3)
C24 Fe2 B4 83.7(3)
C25 Fe2 B4 149.6(3)
C26 Fe2 Fe1 154.6(2)
C24 Fe2 Fe1 93.8(2)
C25 Fe2 Fe1 101.3(3)
B4 Fe2 Fe1 48.4(2)
C26 Fe2 Ta2 97.7(2)
C24 Fe2 Ta2 136.6(2)
C25 Fe2 Ta2 119.4(3)
B4 Fe2 Ta2 52.94(18)
Fe1 Fe2 Ta2 61.34(3)
C26 Fe2 H2 87(3)
C24 Fe2 H2 173(3)
C25 Fe2 H2 87(3)
B4 Fe2 H2 90(3)
Fe1 Fe2 H2 83(3)
Ta2 Fe2 H2 37(3)
O7 Ta1 B4 94.2(2)
O7 Ta1 B2 38.1(2)
B4 Ta1 B2 103.4(2)
O7 Ta1 C3 134.93(19)
B4 Ta1 C3 129.8(2)
B2 Ta1 C3 110.4(2)
O7 Ta1 B1 74.4(2)
B4 Ta1 B1 78.9(2)
B2 Ta1 B1 43.1(3)
C3 Ta1 B1 101.6(2)
O7 Ta1 C2 100.11(19)
B4 Ta1 C2 163.3(3)
B2 Ta1 C2 83.1(2)
C3 Ta1 C2 34.9(2)
B1 Ta1 C2 96.6(2)
O7 Ta1 C4 141.10(18)
B4 Ta1 C4 114.8(2)
B2 Ta1 C4 140.4(2)
C3 Ta1 C4 34.9(2)
B1 Ta1 C4 134.0(2)
C2 Ta1 C4 57.3(2)
O7 Ta1 C1 86.32(18)
B4 Ta1 C1 157.4(2)
B2 Ta1 C1 90.9(2)
C3 Ta1 C1 57.5(2)
B1 Ta1 C1 122.7(2)
C2 Ta1 C1 34.1(2)
C4 Ta1 C1 56.9(2)
O7 Ta1 C5 107.70(19)
B4 Ta1 C5 126.6(2)
B2 Ta1 C5 124.0(2)
C3 Ta1 C5 57.4(2)
B1 Ta1 C5 153.3(2)
C2 Ta1 C5 56.7(2)
C4 Ta1 C5 34.1(2)
C1 Ta1 C5 34.0(2)
O7 Ta1 Ta2 46.04(10)
B4 Ta1 Ta2 53.07(16)
B2 Ta1 Ta2 52.34(17)
C3 Ta1 Ta2 153.97(16)
B1 Ta1 Ta2 52.41(16)
C2 Ta1 Ta2 135.42(15)
C4 Ta1 Ta2 167.23(15)
C1 Ta1 Ta2 132.32(15)
C5 Ta1 Ta2 146.59(15)
O7 Ta1 Fe1 73.26(11)
B4 Ta1 Fe1 42.31(18)
B2 Ta1 Fe1 104.46(18)
C3 Ta1 Fe1 144.69(16)
B1 Ta1 Fe1 107.74(16)
C2 Ta1 Fe1 151.47(18)
C4 Ta1 Fe1 110.52(16)
C1 Ta1 Fe1 117.42(17)
C5 Ta1 Fe1 98.08(15)
Ta2 Ta1 Fe1 58.516(19)
O7 Ta1 H1A 100.3(7)
B4 Ta1 H1A 77.1(19)
B2 Ta1 H1A 67.0(10)
C3 Ta1 H1A 83.1(14)
B1 Ta1 H1A 25.9(7)
C2 Ta1 H1A 91.8(18)
C4 Ta1 H1A 110.8(10)
C1 Ta1 H1A 125.2(19)
C5 Ta1 H1A 140.6(14)
Ta2 Ta1 H1A 72.2(12)
Fe1 Ta1 H1A 116.5(18)
O7 Ta2 B2 36.8(2)
O7 Ta2 B4 88.10(18)
B2 Ta2 B4 95.0(2)
O7 Ta2 B1 73.9(2)
B2 Ta2 B1 42.3(3)
B4 Ta2 B1 75.1(2)
O7 Ta2 C14 121.2(2)
B2 Ta2 C14 132.9(2)
B4 Ta2 C14 130.6(2)
B1 Ta2 C14 146.5(2)
O7 Ta2 C15 87.59(19)
B2 Ta2 C15 102.1(2)
B4 Ta2 C15 144.8(2)
B1 Ta2 C15 136.3(2)
C14 Ta2 C15 34.3(2)
O7 Ta2 C13 137.08(18)
B2 Ta2 C13 121.7(2)
B4 Ta2 C13 134.8(2)
B1 Ta2 C13 113.5(2)
C14 Ta2 C13 34.2(2)
C15 Ta2 C13 57.1(2)
O7 Ta2 C11 81.15(18)
B2 Ta2 C11 76.9(2)
B4 Ta2 C11 169.2(2)
B1 Ta2 C11 102.7(2)
C14 Ta2 C11 56.2(2)
C15 Ta2 C11 34.4(2)
C13 Ta2 C11 56.0(2)
O7 Ta2 C12 108.20(19)
B2 Ta2 C12 88.1(2)
B4 Ta2 C12 155.4(2)
B1 Ta2 C12 91.4(2)
C14 Ta2 C12 56.3(2)
C15 Ta2 C12 56.8(2)
C13 Ta2 C12 33.7(2)
C11 Ta2 C12 33.4(2)
O7 Ta2 Fe1 75.78(11)
B2 Ta2 Fe1 105.80(16)
B4 Ta2 Fe1 44.02(16)
B1 Ta2 Fe1 111.49(16)
C14 Ta2 Fe1 101.51(15)
C15 Ta2 Fe1 101.23(16)
C13 Ta2 Fe1 130.17(16)
C11 Ta2 Fe1 130.79(17)
C12 Ta2 Fe1 156.68(16)
O7 Ta2 Ta1 45.39(11)
B2 Ta2 Ta1 49.59(16)
B4 Ta2 Ta1 47.17(15)
B1 Ta2 Ta1 52.22(16)
C14 Ta2 Ta1 159.69(16)
C15 Ta2 Ta1 131.71(15)
C13 Ta2 Ta1 165.71(17)
C11 Ta2 Ta1 123.07(15)
C12 Ta2 Ta1 136.54(16)
Fe1 Ta2 Ta1 62.67(3)
O7 Ta2 Fe2 125.46(10)
B2 Ta2 Fe2 134.09(17)
B4 Ta2 Fe2 40.70(15)
B1 Ta2 Fe2 101.08(19)
C14 Ta2 Fe2 93.03(16)
C15 Ta2 Fe2 121.50(16)
C13 Ta2 Fe2 95.59(15)
C11 Ta2 Fe2 148.59(15)
C12 Ta2 Fe2 126.32(16)
Fe1 Ta2 Fe2 55.25(3)
Ta1 Ta2 Fe2 87.87(3)
O7 Ta2 H1B 99.7(12)
B2 Ta2 H1B 66.2(16)
B4 Ta2 H1B 77(3)
B1 Ta2 H1B 25.9(11)
C14 Ta2 H1B 127(2)
C15 Ta2 H1B 138(3)
C13 Ta2 H1B 93(2)
C11 Ta2 H1B 105(3)
C12 Ta2 H1B 82(3)
Fe1 Ta2 H1B 121(3)
Ta1 Ta2 H1B 73(2)
Fe2 Ta2 H1B 88(3)
O7 Ta2 H2 149(2)
B2 Ta2 H2 161(2)
B4 Ta2 H2 70(2)
B1 Ta2 H2 119(2)
C14 Ta2 H2 65(2)
C15 Ta2 H2 97(2)
C13 Ta2 H2 67(2)
C11 Ta2 H2 119(2)
C12 Ta2 H2 100(2)
Fe1 Ta2 H2 73(2)
Ta1 Ta2 H2 118(2)
Fe2 Ta2 H2 30(2)
H1B Ta2 H2 97(3)

loop_
_geom_bond_atom_site_label_1
_geom_bond_atom_site_label_2
_geom_bond_distance
B1 B2 1.712(10)
B1 Ta1 2.380(6)
B1 Ta2 2.387(7)
B1 H1A 1.107(10)
B1 H1B 1.10(7)
B2 O7 1.429(8)
B2 Ta1 2.268(6)
B2 Ta2 2.358(7)
B2 H2A 1.102(10)
O7 Ta1 2.075(4)
O7 Ta2 2.098(4)
B4 Fe2 1.935(6)
B4 Fe1 2.038(7)
B4 Ta1 2.172(6)
B4 Ta2 2.367(6)
C1 C2 1.410(10)
C1 C5 1.419(9)
C1 C6 1.502(10)
C1 Ta1 2.415(6)
C2 C3 1.426(9)
C2 C7 1.505(10)
C2 Ta1 2.387(6)
C3 C4 1.429(9)
C3 C8 1.498(10)
C3 Ta1 2.364(6)
C4 C5 1.422(9)
C4 C9 1.508(9)
C4 Ta1 2.400(5)
C5 C10 1.490(9)
C5 Ta1 2.443(6)
C6 H6A 0.9600
C6 H6B 0.9600
C6 H6C 0.9600
C7 H7A 0.9600
C7 H7B 0.9600
C7 H7C 0.9600
C8 H8A 0.9600
C8 H8B 0.9600
C8 H8C 0.9600
C9 H9A 0.9600
C9 H9B 0.9600
C9 H9C 0.9600
C10 H10A 0.9600
C10 H10B 0.9600
C10 H10C 0.9600
C11 C12 1.402(9)
C11 C15 1.432(9)
C11 C16 1.505(9)
C11 Ta2 2.436(6)
C12 C13 1.412(9)
C12 C17 1.505(10)
C12 Ta2 2.441(6)
C13 C14 1.418(9)
C13 C18 1.500(9)
C13 Ta2 2.426(6)
C14 C15 1.419(9)
C14 C19 1.510(9)
C14 Ta2 2.396(6)
C15 C20 1.476(10)
C15 Ta2 2.409(6)
C16 H16A 0.9600
C16 H16B 0.9600
C16 H16C 0.9600
C17 H17A 0.9600
C17 H17B 0.9600
C17 H17C 0.9600
C18 H18A 0.9600
C18 H18B 0.9600
C18 H18C 0.9600
C19 H19A 0.9600
C19 H19B 0.9600
C19 H19C 0.9600
C20 H20A 0.9600
C20 H20B 0.9600
C20 H20C 0.9600
C21 O1 1.147(8)
C21 Fe1 1.764(7)
C22 O2 1.137(8)
C22 Fe1 1.759(7)
C23 O3 1.128(8)
C23 Fe1 1.797(7)
C24 O4 1.129(9)
C24 Fe2 1.770(7)
C25 O5 1.135(8)
C25 Fe2 1.810(7)
C26 O6 1.156(8)
C26 Fe2 1.747(7)
Fe1 Fe2 2.7201(13)
Fe1 Ta2 2.9050(10)
Fe1 Ta1 3.0262(15)
Fe2 Ta2 2.9607(14)
Fe2 H2 1.60(8)
Ta1 Ta2 2.9142(6)
Ta1 H1A 1.76(5)
Ta2 H1B 1.79(10)
Ta2 H2 1.93(8)

loop_
_geom_torsion_atom_site_label_1
_geom_torsion_atom_site_label_2
_geom_torsion_atom_site_label_3
_geom_torsion_atom_site_label_4
_geom_torsion
Ta1 B1 B2 O7 44.7(4)
Ta2 B1 B2 O7 -38.9(4)
Ta2 B1 B2 Ta1 -83.61(17)
Ta1 B1 B2 Ta2 83.61(17)
B1 B2 O7 Ta1 -48.3(5)
Ta2 B2 O7 Ta1 -90.30(13)
B1 B2 O7 Ta2 42.0(5)
Ta1 B2 O7 Ta2 90.30(13)
C5 C1 C2 C3 -1.8(7)
C6 C1 C2 C3 -180.0(6)
Ta1 C1 C2 C3 63.9(4)
C5 C1 C2 C7 169.4(6)
C6 C1 C2 C7 -8.9(10)
Ta1 C1 C2 C7 -125.0(7)
C5 C1 C2 Ta1 -65.6(4)
C6 C1 C2 Ta1 116.1(6)
C1 C2 C3 C4 1.4(7)
C7 C2 C3 C4 -169.8(6)
Ta1 C2 C3 C4 66.8(4)
C1 C2 C3 C8 171.9(6)
C7 C2 C3 C8 0.7(11)
Ta1 C2 C3 C8 -122.7(7)
C1 C2 C3 Ta1 -65.4(4)
C7 C2 C3 Ta1 123.4(7)
C2 C3 C4 C5 -0.5(7)
C8 C3 C4 C5 -171.1(6)
Ta1 C3 C4 C5 65.9(4)
C2 C3 C4 C9 172.1(6)
C8 C3 C4 C9 1.4(10)
Ta1 C3 C4 C9 -121.5(6)
C2 C3 C4 Ta1 -66.4(4)
C8 C3 C4 Ta1 122.9(6)
C2 C1 C5 C4 1.4(7)
C6 C1 C5 C4 179.7(6)
Ta1 C1 C5 C4 -62.7(4)
C2 C1 C5 C10 -169.1(6)
C6 C1 C5 C10 9.1(11)
Ta1 C1 C5 C10 126.8(7)
C2 C1 C5 Ta1 64.1(4)
C6 C1 C5 Ta1 -117.6(6)
C3 C4 C5 C1 -0.6(7)
C9 C4 C5 C1 -173.1(6)
Ta1 C4 C5 C1 63.1(4)
C3 C4 C5 C10 170.4(6)
C9 C4 C5 C10 -2.2(10)
Ta1 C4 C5 C10 -126.0(6)
C3 C4 C5 Ta1 -63.7(4)
C9 C4 C5 Ta1 123.8(6)
C15 C11 C12 C13 -1.1(7)
C16 C11 C12 C13 169.6(6)
Ta2 C11 C12 C13 -64.5(4)
C15 C11 C12 C17 -176.2(6)
C16 C11 C12 C17 -5.5(11)
Ta2 C11 C12 C17 120.4(6)
C15 C11 C12 Ta2 63.4(4)
C16 C11 C12 Ta2 -125.9(7)
C11 C12 C13 C14 0.6(7)
C17 C12 C13 C14 175.5(6)
Ta2 C12 C13 C14 -64.3(4)
C11 C12 C13 C18 -174.8(6)
C17 C12 C13 C18 0.1(11)
Ta2 C12 C13 C18 120.3(7)
C11 C12 C13 Ta2 64.8(4)
C17 C12 C13 Ta2 -120.2(7)
C12 C13 C14 C15 0.1(7)
C18 C13 C14 C15 175.4(6)
Ta2 C13 C14 C15 -65.5(4)
C12 C13 C14 C19 -171.4(6)
C18 C13 C14 C19 3.9(10)
Ta2 C13 C14 C19 123.0(6)
C12 C13 C14 Ta2 65.6(4)
C18 C13 C14 Ta2 -119.1(7)
C13 C14 C15 C11 -0.8(7)
C19 C14 C15 C11 170.9(6)
Ta2 C14 C15 C11 -66.7(4)
C13 C14 C15 C20 -175.0(6)
C19 C14 C15 C20 -3.4(10)
Ta2 C14 C15 C20 119.1(7)
C13 C14 C15 Ta2 65.9(4)
C19 C14 C15 Ta2 -122.4(6)
C12 C11 C15 C14 1.1(7)
C16 C11 C15 C14 -170.1(6)
Ta2 C11 C15 C14 65.7(4)
C12 C11 C15 C20 175.5(6)
C16 C11 C15 C20 4.4(10)
Ta2 C11 C15 C20 -119.9(6)
C12 C11 C15 Ta2 -64.5(4)
C16 C11 C15 Ta2 124.3(6)
O2 C22 Fe1 C21 -77(100)
O2 C22 Fe1 C23 24(100)
O2 C22 Fe1 B4 157(100)
O2 C22 Fe1 Fe2 113(100)
O2 C22 Fe1 Ta2 169(100)
O2 C22 Fe1 Ta1 -157(100)
O1 C21 Fe1 C22 129(8)
O1 C21 Fe1 C23 30(8)
O1 C21 Fe1 B4 -140(7)
O1 C21 Fe1 Fe2 -85(8)
O1 C21 Fe1 Ta2 -88(8)
O1 C21 Fe1 Ta1 -144(8)
O3 C23 Fe1 C22 -75(11)
O3 C23 Fe1 C21 26(11)
O3 C23 Fe1 B4 -165(10)
O3 C23 Fe1 Fe2 -170(11)
O3 C23 Fe1 Ta2 131(11)
O3 C23 Fe1 Ta1 114(10)
Fe2 B4 Fe1 C22 -102.5(3)
Ta1 B4 Fe1 C22 91.2(3)
Ta2 B4 Fe1 C22 170.6(3)
Fe2 B4 Fe1 C21 159.9(3)
Ta1 B4 Fe1 C21 -6.3(4)
Ta2 B4 Fe1 C21 73.1(3)
Fe2 B4 Fe1 C23 -6.3(5)
Ta1 B4 Fe1 C23 -172.5(3)
Ta2 B4 Fe1 C23 -93.1(4)
Ta1 B4 Fe1 Fe2 -166.2(3)
Ta2 B4 Fe1 Fe2 -86.8(2)
Fe2 B4 Fe1 Ta2 86.8(2)
Ta1 B4 Fe1 Ta2 -79.40(19)
Fe2 B4 Fe1 Ta1 166.2(3)
Ta2 B4 Fe1 Ta1 79.40(19)
O6 C26 Fe2 C24 132(25)
O6 C26 Fe2 C25 -128(25)
O6 C26 Fe2 B4 48(25)
O6 C26 Fe2 Fe1 27(25)
O6 C26 Fe2 Ta2 -6(25)
O4 C24 Fe2 C26 -43(12)
O4 C24 Fe2 C25 -145(12)
O4 C24 Fe2 B4 65(12)
O4 C24 Fe2 Fe1 113(12)
O4 C24 Fe2 Ta2 62(12)
O5 C25 Fe2 C26 -86(46)
O5 C25 Fe2 C24 9(46)
O5 C25 Fe2 B4 102(46)
O5 C25 Fe2 Fe1 105(46)
O5 C25 Fe2 Ta2 168(100)
Fe1 B4 Fe2 C26 -168.1(3)
Ta1 B4 Fe2 C26 -85.0(16)
Ta2 B4 Fe2 C26 -85.8(3)
Fe1 B4 Fe2 C24 100.8(3)
Ta1 B4 Fe2 C24 -176.1(16)
Ta2 B4 Fe2 C24 -176.8(3)
Fe1 B4 Fe2 C25 3.4(7)
Ta1 B4 Fe2 C25 86.5(17)
Ta2 B4 Fe2 C25 85.7(6)
Ta1 B4 Fe2 Fe1 83.1(16)
Ta2 B4 Fe2 Fe1 82.3(2)
Fe1 B4 Fe2 Ta2 -82.3(2)
Ta1 B4 Fe2 Ta2 0.8(14)
C22 Fe1 Fe2 C26 105.1(6)
C21 Fe1 Fe2 C26 -40.5(10)
C23 Fe1 Fe2 C26 -157.4(6)
B4 Fe1 Fe2 C26 27.2(6)
Ta2 Fe1 Fe2 C26 -37.2(5)
Ta1 Fe1 Fe2 C26 17.3(5)
C22 Fe1 Fe2 C24 -0.2(3)
C21 Fe1 Fe2 C24 -145.8(8)
C23 Fe1 Fe2 C24 97.3(3)
B4 Fe1 Fe2 C24 -78.1(3)
Ta2 Fe1 Fe2 C24 -142.4(2)
Ta1 Fe1 Fe2 C24 -88.0(2)
C22 Fe1 Fe2 C25 -100.4(3)
C21 Fe1 Fe2 C25 114.1(8)
C23 Fe1 Fe2 C25 -2.8(3)
B4 Fe1 Fe2 C25 -178.2(3)
Ta2 Fe1 Fe2 C25 117.4(2)
Ta1 Fe1 Fe2 C25 171.9(2)
C22 Fe1 Fe2 B4 77.9(3)
C21 Fe1 Fe2 B4 -67.7(8)
C23 Fe1 Fe2 B4 175.4(3)
Ta2 Fe1 Fe2 B4 -64.3(2)
Ta1 Fe1 Fe2 B4 -9.8(2)
C22 Fe1 Fe2 Ta2 142.2(2)
C21 Fe1 Fe2 Ta2 -3.3(8)
C23 Fe1 Fe2 Ta2 -120.2(2)
B4 Fe1 Fe2 Ta2 64.3(2)
Ta1 Fe1 Fe2 Ta2 54.49(3)
B2 O7 Ta1 B4 106.5(4)
Ta2 O7 Ta1 B4 24.9(2)
Ta2 O7 Ta1 B2 -81.6(3)
B2 O7 Ta1 C3 -61.6(4)
Ta2 O7 Ta1 C3 -143.3(2)
B2 O7 Ta1 B1 29.3(3)
Ta2 O7 Ta1 B1 -52.3(2)
B2 O7 Ta1 C2 -64.8(4)
Ta2 O7 Ta1 C2 -146.4(2)
B2 O7 Ta1 C4 -114.1(4)
Ta2 O7 Ta1 C4 164.2(3)
B2 O7 Ta1 C1 -96.2(4)
Ta2 O7 Ta1 C1 -177.8(2)
B2 O7 Ta1 C5 -122.9(3)
Ta2 O7 Ta1 C5 155.45(18)
B2 O7 Ta1 Ta2 81.6(3)
B2 O7 Ta1 Fe1 143.8(3)
Ta2 O7 Ta1 Fe1 62.12(10)
Fe2 B4 Ta1 O7 -23.1(16)
Fe1 B4 Ta1 O7 59.4(2)
Ta2 B4 Ta1 O7 -22.27(18)
Fe2 B4 Ta1 B2 14.4(16)
Fe1 B4 Ta1 B2 96.8(3)
Ta2 B4 Ta1 B2 15.2(3)
Fe2 B4 Ta1 C3 146.0(15)
Fe1 B4 Ta1 C3 -131.5(3)
Ta2 B4 Ta1 C3 146.8(2)
Fe2 B4 Ta1 B1 50.2(16)
Fe1 B4 Ta1 B1 132.6(3)
Ta2 B4 Ta1 B1 50.9(2)
Fe2 B4 Ta1 C2 125.8(15)
Fe1 B4 Ta1 C2 -151.7(7)
Ta2 B4 Ta1 C2 126.6(7)
Fe2 B4 Ta1 C4 -176.3(15)
Fe1 B4 Ta1 C4 -93.8(3)
Ta2 B4 Ta1 C4 -175.50(18)
Fe2 B4 Ta1 C1 -113.5(15)
Fe1 B4 Ta1 C1 -31.0(7)
Ta2 B4 Ta1 C1 -112.7(5)
Fe2 B4 Ta1 C5 -138.8(15)
Fe1 B4 Ta1 C5 -56.3(3)
Ta2 B4 Ta1 C5 -138.0(2)
Fe2 B4 Ta1 Ta2 -0.8(14)
Fe1 B4 Ta1 Ta2 81.7(2)
Fe2 B4 Ta1 Fe1 -82.5(16)
Ta2 B4 Ta1 Fe1 -81.7(2)
B1 B2 Ta1 O7 136.4(5)
Ta2 B2 Ta1 O7 64.1(3)
O7 B2 Ta1 B4 -79.4(3)
B1 B2 Ta1 B4 57.0(4)
Ta2 B2 Ta1 B4 -15.3(3)
O7 B2 Ta1 C3 138.4(3)
B1 B2 Ta1 C3 -85.2(4)
Ta2 B2 Ta1 C3 -157.54(19)
O7 B2 Ta1 B1 -136.4(5)
Ta2 B2 Ta1 B1 -72.3(3)
O7 B2 Ta1 C2 116.2(3)
B1 B2 Ta1 C2 -107.4(4)
Ta2 B2 Ta1 C2 -179.7(2)
O7 B2 Ta1 C4 115.9(4)
B1 B2 Ta1 C4 -107.7(4)
Ta2 B2 Ta1 C4 180.0(3)
O7 B2 Ta1 C1 82.9(3)
B1 B2 Ta1 C1 -140.7(3)
Ta2 B2 Ta1 C1 147.0(2)
O7 B2 Ta1 C5 74.6(4)
B1 B2 Ta1 C5 -148.9(3)
Ta2 B2 Ta1 C5 138.7(2)
O7 B2 Ta1 Ta2 -64.1(3)
B1 B2 Ta1 Ta2 72.3(3)
O7 B2 Ta1 Fe1 -35.8(3)
B1 B2 Ta1 Fe1 100.7(3)
Ta2 B2 Ta1 Fe1 28.32(19)
C2 C3 Ta1 O7 -5.5(5)
C4 C3 Ta1 O7 -119.4(4)
C8 C3 Ta1 O7 117.8(6)
C2 C3 Ta1 B4 -170.0(4)
C4 C3 Ta1 B4 76.0(4)
C8 C3 Ta1 B4 -46.7(7)
C2 C3 Ta1 B2 -40.9(4)
C4 C3 Ta1 B2 -154.8(4)
C8 C3 Ta1 B2 82.4(7)
C2 C3 Ta1 B1 -84.9(4)
C4 C3 Ta1 B1 161.1(4)
C8 C3 Ta1 B1 38.4(7)
C4 C3 Ta1 C2 -113.9(5)
C8 C3 Ta1 C2 123.3(8)
C2 C3 Ta1 C4 113.9(5)
C8 C3 Ta1 C4 -122.8(8)
C2 C3 Ta1 C1 36.6(4)
C4 C3 Ta1 C1 -77.3(4)
C8 C3 Ta1 C1 159.9(7)
C2 C3 Ta1 C5 77.2(4)
C4 C3 Ta1 C5 -36.8(4)
C8 C3 Ta1 C5 -159.5(7)
C2 C3 Ta1 Ta2 -84.4(5)
C4 C3 Ta1 Ta2 161.6(3)
C8 C3 Ta1 Ta2 38.9(8)
C2 C3 Ta1 Fe1 129.3(4)
C4 C3 Ta1 Fe1 15.4(5)
C8 C3 Ta1 Fe1 -107.4(6)
B2 B1 Ta1 O7 -26.2(3)
Ta2 B1 Ta1 O7 45.99(16)
B2 B1 Ta1 B4 -123.7(4)
Ta2 B1 Ta1 B4 -51.6(2)
Ta2 B1 Ta1 B2 72.2(3)
B2 B1 Ta1 C3 107.5(3)
Ta2 B1 Ta1 C3 179.72(19)
B2 B1 Ta1 C2 72.5(3)
Ta2 B1 Ta1 C2 144.7(2)
B2 B1 Ta1 C4 122.4(4)
Ta2 B1 Ta1 C4 -165.4(2)
B2 B1 Ta1 C1 48.9(4)
Ta2 B1 Ta1 C1 121.0(2)
B2 B1 Ta1 C5 72.3(6)
Ta2 B1 Ta1 C5 144.5(4)
B2 B1 Ta1 Ta2 -72.2(3)
B2 B1 Ta1 Fe1 -92.4(3)
Ta2 B1 Ta1 Fe1 -20.2(2)
C1 C2 Ta1 O7 -67.7(4)
C3 C2 Ta1 O7 176.1(4)
C7 C2 Ta1 O7 55.4(8)
C1 C2 Ta1 B4 143.9(7)
C3 C2 Ta1 B4 27.6(10)
C7 C2 Ta1 B4 -93.0(10)
C1 C2 Ta1 B2 -101.9(4)
C3 C2 Ta1 B2 141.8(4)
C7 C2 Ta1 B2 21.2(7)
C1 C2 Ta1 C3 116.2(5)
C7 C2 Ta1 C3 -120.6(9)
C1 C2 Ta1 B1 -143.0(4)
C3 C2 Ta1 B1 100.8(4)
C7 C2 Ta1 B1 -19.9(8)
C1 C2 Ta1 C4 77.8(4)
C3 C2 Ta1 C4 -38.4(4)
C7 C2 Ta1 C4 -159.0(8)
C3 C2 Ta1 C1 -116.2(5)
C7 C2 Ta1 C1 123.2(9)
C1 C2 Ta1 C5 36.9(4)
C3 C2 Ta1 C5 -79.3(4)
C7 C2 Ta1 C5 160.0(8)
C1 C2 Ta1 Ta2 -102.3(4)
C3 C2 Ta1 Ta2 141.5(3)
C7 C2 Ta1 Ta2 20.9(9)
C1 C2 Ta1 Fe1 5.7(6)
C3 C2 Ta1 Fe1 -110.5(4)
C7 C2 Ta1 Fe1 128.9(7)
C5 C4 Ta1 O7 -15.1(5)
C3 C4 Ta1 O7 100.9(4)
C9 C4 Ta1 O7 -138.4(5)
C5 C4 Ta1 B4 119.3(4)
C3 C4 Ta1 B4 -124.8(4)
C9 C4 Ta1 B4 -4.1(7)
C5 C4 Ta1 B2 -77.1(5)
C3 C4 Ta1 B2 38.8(6)
C9 C4 Ta1 B2 159.5(6)
C5 C4 Ta1 C3 -115.9(5)
C9 C4 Ta1 C3 120.7(8)
C5 C4 Ta1 B1 -142.1(4)
C3 C4 Ta1 B1 -26.1(5)
C9 C4 Ta1 B1 94.6(7)
C5 C4 Ta1 C2 -77.5(4)
C3 C4 Ta1 C2 38.4(4)
C9 C4 Ta1 C2 159.2(7)
C5 C4 Ta1 C1 -36.6(4)
C3 C4 Ta1 C1 79.4(4)
C9 C4 Ta1 C1 -159.9(7)
C3 C4 Ta1 C5 115.9(5)
C9 C4 Ta1 C5 -123.3(8)
C5 C4 Ta1 Ta2 102.8(7)
C3 C4 Ta1 Ta2 -141.3(6)
C9 C4 Ta1 Ta2 -20.6(12)
C5 C4 Ta1 Fe1 73.5(4)
C3 C4 Ta1 Fe1 -170.6(3)
C9 C4 Ta1 Fe1 -49.9(6)
C2 C1 Ta1 O7 114.1(4)
C5 C1 Ta1 O7 -129.9(4)
C6 C1 Ta1 O7 -7.4(7)
C2 C1 Ta1 B4 -153.9(6)
C5 C1 Ta1 B4 -37.9(8)
C6 C1 Ta1 B4 84.6(9)
C2 C1 Ta1 B2 76.3(4)
C5 C1 Ta1 B2 -167.7(4)
C6 C1 Ta1 B2 -45.2(7)
C2 C1 Ta1 C3 -37.5(4)
C5 C1 Ta1 C3 78.6(4)
C6 C1 Ta1 C3 -159.0(7)
C2 C1 Ta1 B1 45.3(5)
C5 C1 Ta1 B1 161.3(4)
C6 C1 Ta1 B1 -76.2(7)
C5 C1 Ta1 C2 116.1(5)
C6 C1 Ta1 C2 -121.5(8)
C2 C1 Ta1 C4 -79.3(4)
C5 C1 Ta1 C4 36.8(4)
C6 C1 Ta1 C4 159.2(7)
C2 C1 Ta1 C5 -116.1(5)
C6 C1 Ta1 C5 122.5(8)
C2 C1 Ta1 Ta2 111.9(4)
C5 C1 Ta1 Ta2 -132.0(3)
C6 C1 Ta1 Ta2 -9.5(8)
C2 C1 Ta1 Fe1 -176.9(3)
C5 C1 Ta1 Fe1 -60.9(4)
C6 C1 Ta1 Fe1 61.6(7)
C1 C5 Ta1 O7 53.5(4)
C4 C5 Ta1 O7 170.1(4)
C10 C5 Ta1 O7 -70.5(7)
C1 C5 Ta1 B4 162.9(4)
C4 C5 Ta1 B4 -80.5(5)
C10 C5 Ta1 B4 38.8(8)
C1 C5 Ta1 B2 14.9(5)
C4 C5 Ta1 B2 131.5(4)
C10 C5 Ta1 B2 -109.2(7)
C1 C5 Ta1 C3 -79.0(4)
C4 C5 Ta1 C3 37.6(4)
C10 C5 Ta1 C3 156.9(8)
C1 C5 Ta1 B1 -36.9(7)
C4 C5 Ta1 B1 79.7(6)
C10 C5 Ta1 B1 -160.9(7)
C1 C5 Ta1 C2 -37.1(4)
C4 C5 Ta1 C2 79.5(4)
C10 C5 Ta1 C2 -161.2(8)
C1 C5 Ta1 C4 -116.6(6)
C10 C5 Ta1 C4 119.3(9)
C4 C5 Ta1 C1 116.6(6)
C10 C5 Ta1 C1 -124.1(9)
C1 C5 Ta1 Ta2 86.4(4)
C4 C5 Ta1 Ta2 -157.0(3)
C10 C5 Ta1 Ta2 -37.7(8)
C1 C5 Ta1 Fe1 128.5(4)
C4 C5 Ta1 Fe1 -114.9(4)
C10 C5 Ta1 Fe1 4.4(7)
C22 Fe1 Ta1 O7 157.8(2)
C21 Fe1 Ta1 O7 58.6(2)
C23 Fe1 Ta1 O7 -31(3)
B4 Fe1 Ta1 O7 -116.3(3)
Fe2 Fe1 Ta1 O7 -106.56(12)
Ta2 Fe1 Ta1 O7 -48.25(11)
C22 Fe1 Ta1 B4 -85.9(3)
C21 Fe1 Ta1 B4 174.9(3)
C23 Fe1 Ta1 B4 85(3)
Fe2 Fe1 Ta1 B4 9.7(2)
Ta2 Fe1 Ta1 B4 68.1(2)
C22 Fe1 Ta1 B2 180.0(3)
C21 Fe1 Ta1 B2 80.7(3)
C23 Fe1 Ta1 B2 -9(3)
B4 Fe1 Ta1 B2 -94.2(3)
Fe2 Fe1 Ta1 B2 -84.44(19)
Ta2 Fe1 Ta1 B2 -26.12(19)
C22 Fe1 Ta1 C3 9.5(3)
C21 Fe1 Ta1 C3 -89.8(3)
C23 Fe1 Ta1 C3 -179(100)
B4 Fe1 Ta1 C3 95.4(4)
Fe2 Fe1 Ta1 C3 105.1(3)
Ta2 Fe1 Ta1 C3 163.4(3)
C22 Fe1 Ta1 B1 -135.2(3)
C21 Fe1 Ta1 B1 125.6(3)
C23 Fe1 Ta1 B1 36(3)
B4 Fe1 Ta1 B1 -49.3(3)
Fe2 Fe1 Ta1 B1 -39.56(19)
Ta2 Fe1 Ta1 B1 18.75(19)
C22 Fe1 Ta1 C2 77.6(4)
C21 Fe1 Ta1 C2 -21.7(4)
C23 Fe1 Ta1 C2 -111(3)
B4 Fe1 Ta1 C2 163.5(4)
Fe2 Fe1 Ta1 C2 173.2(3)
Ta2 Fe1 Ta1 C2 -128.5(3)
C22 Fe1 Ta1 C4 18.8(3)
C21 Fe1 Ta1 C4 -80.5(3)
C23 Fe1 Ta1 C4 -170(3)
B4 Fe1 Ta1 C4 104.7(3)
Fe2 Fe1 Ta1 C4 114.40(17)
Ta2 Fe1 Ta1 C4 172.71(16)
C22 Fe1 Ta1 C1 81.2(3)
C21 Fe1 Ta1 C1 -18.1(3)
C23 Fe1 Ta1 C1 -108(3)
B4 Fe1 Ta1 C1 167.1(3)
Fe2 Fe1 Ta1 C1 176.82(17)
Ta2 Fe1 Ta1 C1 -124.87(17)
C22 Fe1 Ta1 C5 51.7(3)
C21 Fe1 Ta1 C5 -47.6(3)
C23 Fe1 Ta1 C5 -137(3)
B4 Fe1 Ta1 C5 137.6(3)
Fe2 Fe1 Ta1 C5 147.30(16)
Ta2 Fe1 Ta1 C5 -154.39(16)
C22 Fe1 Ta1 Ta2 -153.9(2)
C21 Fe1 Ta1 Ta2 106.8(2)
C23 Fe1 Ta1 Ta2 17(3)
B4 Fe1 Ta1 Ta2 -68.1(2)
Fe2 Fe1 Ta1 Ta2 -58.31(3)
Ta1 O7 Ta2 B2 78.4(3)
B2 O7 Ta2 B4 -101.0(4)
Ta1 O7 Ta2 B4 -22.66(19)
B2 O7 Ta2 B1 -26.0(3)
Ta1 O7 Ta2 B1 52.4(2)
B2 O7 Ta2 C14 121.2(3)
Ta1 O7 Ta2 C14 -160.46(18)
B2 O7 Ta2 C15 114.0(3)
Ta1 O7 Ta2 C15 -167.68(19)
B2 O7 Ta2 C13 81.4(4)
Ta1 O7 Ta2 C13 159.7(2)
B2 O7 Ta2 C11 80.0(3)
Ta1 O7 Ta2 C11 158.4(2)
B2 O7 Ta2 C12 60.1(4)
Ta1 O7 Ta2 C12 138.49(19)
B2 O7 Ta2 Fe1 -143.8(3)
Ta1 O7 Ta2 Fe1 -65.46(10)
B2 O7 Ta2 Ta1 -78.4(3)
B2 O7 Ta2 Fe2 -118.3(3)
Ta1 O7 Ta2 Fe2 -39.93(17)
B1 B2 Ta2 O7 -141.2(5)
Ta1 B2 Ta2 O7 -66.3(3)
O7 B2 Ta2 B4 80.0(3)
B1 B2 Ta2 B4 -61.2(3)
Ta1 B2 Ta2 B4 13.7(2)
O7 B2 Ta2 B1 141.2(5)
Ta1 B2 Ta2 B1 74.9(3)
O7 B2 Ta2 C14 -86.6(4)
B1 B2 Ta2 C14 132.2(4)
Ta1 B2 Ta2 C14 -152.9(2)
O7 B2 Ta2 C15 -69.0(3)
B1 B2 Ta2 C15 149.7(3)
Ta1 B2 Ta2 C15 -135.3(2)
O7 B2 Ta2 C13 -127.7(3)
B1 B2 Ta2 C13 91.0(4)
Ta1 B2 Ta2 C13 165.97(19)
O7 B2 Ta2 C11 -92.7(3)
B1 B2 Ta2 C11 126.1(4)
Ta1 B2 Ta2 C11 -159.0(3)
O7 B2 Ta2 C12 -124.5(3)
B1 B2 Ta2 C12 94.3(3)
Ta1 B2 Ta2 C12 169.2(2)
O7 B2 Ta2 Fe1 36.5(3)
B1 B2 Ta2 Fe1 -104.8(3)
Ta1 B2 Ta2 Fe1 -29.8(2)
O7 B2 Ta2 Ta1 66.3(3)
B1 B2 Ta2 Ta1 -74.9(3)
O7 B2 Ta2 Fe2 93.1(3)
B1 B2 Ta2 Fe2 -48.2(4)
Ta1 B2 Ta2 Fe2 26.8(3)
Fe2 B4 Ta2 O7 -158.2(2)
Fe1 B4 Ta2 O7 -71.38(19)
Ta1 B4 Ta2 O7 21.96(18)
Fe2 B4 Ta2 B2 165.6(3)
Fe1 B4 Ta2 B2 -107.6(2)
Ta1 B4 Ta2 B2 -14.2(2)
Fe2 B4 Ta2 B1 127.9(3)
Fe1 B4 Ta2 B1 -145.2(3)
Ta1 B4 Ta2 B1 -51.9(2)
Fe2 B4 Ta2 C14 -27.3(4)
Fe1 B4 Ta2 C14 59.5(3)
Ta1 B4 Ta2 C14 152.8(2)
Fe2 B4 Ta2 C15 -75.1(4)
Fe1 B4 Ta2 C15 11.7(5)
Ta1 B4 Ta2 C15 105.1(4)
Fe2 B4 Ta2 C13 19.5(4)
Fe1 B4 Ta2 C13 106.3(3)
Ta1 B4 Ta2 C13 -160.3(2)
Fe2 B4 Ta2 C11 -152.8(11)
Fe1 B4 Ta2 C11 -66.0(13)
Ta1 B4 Ta2 C11 27.4(13)
Fe2 B4 Ta2 C12 69.2(6)
Fe1 B4 Ta2 C12 156.0(4)
Ta1 B4 Ta2 C12 -110.7(5)
Fe2 B4 Ta2 Fe1 -86.8(2)
Ta1 B4 Ta2 Fe1 93.3(2)
Fe2 B4 Ta2 Ta1 179.8(3)
Fe1 B4 Ta2 Ta1 -93.3(2)
Fe1 B4 Ta2 Fe2 86.8(2)
Ta1 B4 Ta2 Fe2 -179.8(3)
B2 B1 Ta2 O7 23.0(3)
Ta1 B1 Ta2 O7 -45.49(15)
Ta1 B1 Ta2 B2 -68.5(3)
B2 B1 Ta2 B4 115.3(3)
Ta1 B1 Ta2 B4 46.9(2)
B2 B1 Ta2 C14 -99.8(5)
Ta1 B1 Ta2 C14 -168.3(3)
B2 B1 Ta2 C15 -45.5(4)
Ta1 B1 Ta2 C15 -114.0(3)
B2 B1 Ta2 C13 -111.9(3)
Ta1 B1 Ta2 C13 179.63(17)
B2 B1 Ta2 C11 -53.8(3)
Ta1 B1 Ta2 C11 -122.2(2)
B2 B1 Ta2 C12 -85.6(3)
Ta1 B1 Ta2 C12 -154.0(2)
B2 B1 Ta2 Fe1 90.1(3)
Ta1 B1 Ta2 Fe1 21.6(2)
B2 B1 Ta2 Ta1 68.5(3)
B2 B1 Ta2 Fe2 147.0(3)
Ta1 B1 Ta2 Fe2 78.47(16)
C13 C14 Ta2 O7 -129.2(3)
C15 C14 Ta2 O7 -12.9(4)
C19 C14 Ta2 O7 108.4(6)
C13 C14 Ta2 B2 -84.8(5)
C15 C14 Ta2 B2 31.5(5)
C19 C14 Ta2 B2 152.8(6)
C13 C14 Ta2 B4 112.9(4)
C15 C14 Ta2 B4 -130.8(4)
C19 C14 Ta2 B4 -9.5(7)
C13 C14 Ta2 B1 -19.9(6)
C15 C14 Ta2 B1 96.3(5)
C19 C14 Ta2 B1 -142.3(6)
C13 C14 Ta2 C15 -116.3(5)
C19 C14 Ta2 C15 121.3(8)
C15 C14 Ta2 C13 116.3(5)
C19 C14 Ta2 C13 -122.4(8)
C13 C14 Ta2 C11 -77.6(4)
C15 C14 Ta2 C11 38.6(4)
C19 C14 Ta2 C11 160.0(7)
C13 C14 Ta2 C12 -37.2(4)
C15 C14 Ta2 C12 79.1(4)
C19 C14 Ta2 C12 -159.6(7)
C13 C14 Ta2 Fe1 150.6(3)
C15 C14 Ta2 Fe1 -93.1(4)
C19 C14 Ta2 Fe1 28.2(6)
C13 C14 Ta2 Ta1 -172.5(3)
C15 C14 Ta2 Ta1 -56.2(6)
C19 C14 Ta2 Ta1 65.1(8)
C13 C14 Ta2 Fe2 95.5(3)
C15 C14 Ta2 Fe2 -148.2(4)
C19 C14 Ta2 Fe2 -26.9(6)
C14 C15 Ta2 O7 169.0(4)
C11 C15 Ta2 O7 -77.8(4)
C20 C15 Ta2 O7 44.8(6)
C14 C15 Ta2 B2 -156.9(4)
C11 C15 Ta2 B2 -43.7(4)
C20 C15 Ta2 B2 78.8(6)
C14 C15 Ta2 B4 85.7(5)
C11 C15 Ta2 B4 -161.1(4)
C20 C15 Ta2 B4 -38.5(8)
C14 C15 Ta2 B1 -127.5(4)
C11 C15 Ta2 B1 -14.3(5)
C20 C15 Ta2 B1 108.3(6)
C11 C15 Ta2 C14 113.2(6)
C20 C15 Ta2 C14 -124.2(8)
C14 C15 Ta2 C13 -36.9(4)
C11 C15 Ta2 C13 76.3(4)
C20 C15 Ta2 C13 -161.1(7)
C14 C15 Ta2 C11 -113.2(5)
C20 C15 Ta2 C11 122.6(8)
C14 C15 Ta2 C12 -77.3(4)
C11 C15 Ta2 C12 35.8(4)
C20 C15 Ta2 C12 158.4(7)
C14 C15 Ta2 Fe1 94.0(4)
C11 C15 Ta2 Fe1 -152.8(3)
C20 C15 Ta2 Fe1 -30.2(6)
C14 C15 Ta2 Ta1 157.3(3)
C11 C15 Ta2 Ta1 -89.5(4)
C20 C15 Ta2 Ta1 33.0(7)
C14 C15 Ta2 Fe2 38.1(4)
C11 C15 Ta2 Fe2 151.3(3)
C20 C15 Ta2 Fe2 -86.2(6)
C12 C13 Ta2 O7 -38.3(5)
C14 C13 Ta2 O7 76.8(4)
C18 C13 Ta2 O7 -160.2(5)
C12 C13 Ta2 B2 5.8(5)
C14 C13 Ta2 B2 121.0(4)
C18 C13 Ta2 B2 -116.0(6)
C12 C13 Ta2 B4 145.1(4)
C14 C13 Ta2 B4 -99.8(4)
C18 C13 Ta2 B4 23.2(8)
C12 C13 Ta2 B1 53.0(5)
C14 C13 Ta2 B1 168.2(4)
C18 C13 Ta2 B1 -68.8(7)
C12 C13 Ta2 C14 -115.2(5)
C18 C13 Ta2 C14 123.0(8)
C12 C13 Ta2 C15 -78.1(4)
C14 C13 Ta2 C15 37.0(4)
C18 C13 Ta2 C15 160.0(7)
C12 C13 Ta2 C11 -36.7(4)
C14 C13 Ta2 C11 78.5(4)
C18 C13 Ta2 C11 -158.5(7)
C14 C13 Ta2 C12 115.2(5)
C18 C13 Ta2 C12 -121.9(8)
C12 C13 Ta2 Fe1 -154.1(3)
C14 C13 Ta2 Fe1 -39.0(4)
C18 C13 Ta2 Fe1 84.0(6)
C12 C13 Ta2 Ta1 54.2(8)
C14 C13 Ta2 Ta1 169.4(5)
C18 C13 Ta2 Ta1 -67.7(9)
C12 C13 Ta2 Fe2 157.7(4)
C14 C13 Ta2 Fe2 -87.2(4)
C18 C13 Ta2 Fe2 35.8(6)
C12 C11 Ta2 O7 -144.1(4)
C15 C11 Ta2 O7 98.8(4)
C16 C11 Ta2 O7 -19.1(7)
C12 C11 Ta2 B2 -106.8(4)
C15 C11 Ta2 B2 136.1(4)
C16 C11 Ta2 B2 18.2(7)
C12 C11 Ta2 B4 -149.6(11)
C15 C11 Ta2 B4 93.3(12)
C16 C11 Ta2 B4 -24.5(16)
C12 C11 Ta2 B1 -72.9(4)
C15 C11 Ta2 B1 169.9(4)
C16 C11 Ta2 B1 52.1(7)
C12 C11 Ta2 C14 78.5(4)
C15 C11 Ta2 C14 -38.6(4)
C16 C11 Ta2 C14 -156.4(8)
C12 C11 Ta2 C15 117.1(6)
C16 C11 Ta2 C15 -117.8(8)
C12 C11 Ta2 C13 37.0(4)
C15 C11 Ta2 C13 -80.1(4)
C16 C11 Ta2 C13 162.0(8)
C15 C11 Ta2 C12 -117.1(6)
C16 C11 Ta2 C12 125.0(9)
C12 C11 Ta2 Fe1 153.5(3)
C15 C11 Ta2 Fe1 36.3(4)
C16 C11 Ta2 Fe1 -81.5(7)
C12 C11 Ta2 Ta1 -125.9(3)
C15 C11 Ta2 Ta1 117.0(3)
C16 C11 Ta2 Ta1 -0.8(7)
C12 C11 Ta2 Fe2 65.3(5)
C15 C11 Ta2 Fe2 -51.9(5)
C16 C11 Ta2 Fe2 -169.7(5)
C11 C12 Ta2 O7 37.6(4)
C13 C12 Ta2 O7 153.6(4)
C17 C12 Ta2 O7 -83.1(6)
C11 C12 Ta2 B2 68.9(4)
C13 C12 Ta2 B2 -175.1(4)
C17 C12 Ta2 B2 -51.8(6)
C11 C12 Ta2 B4 166.8(5)
C13 C12 Ta2 B4 -77.1(7)
C17 C12 Ta2 B4 46.2(9)
C11 C12 Ta2 B1 111.1(4)
C13 C12 Ta2 B1 -132.9(4)
C17 C12 Ta2 B1 -9.6(6)
C11 C12 Ta2 C14 -78.3(4)
C13 C12 Ta2 C14 37.7(4)
C17 C12 Ta2 C14 161.0(7)
C11 C12 Ta2 C15 -36.9(4)
C13 C12 Ta2 C15 79.1(4)
C17 C12 Ta2 C15 -157.6(7)
C11 C12 Ta2 C13 -116.0(6)
C17 C12 Ta2 C13 123.3(8)
C13 C12 Ta2 C11 116.0(6)
C17 C12 Ta2 C11 -120.7(8)
C11 C12 Ta2 Fe1 -58.7(6)
C13 C12 Ta2 Fe1 57.3(6)
C17 C12 Ta2 Fe1 -179.4(4)
C11 C12 Ta2 Ta1 80.9(4)
C13 C12 Ta2 Ta1 -163.1(3)
C17 C12 Ta2 Ta1 -39.8(7)
C11 C12 Ta2 Fe2 -144.0(3)
C13 C12 Ta2 Fe2 -28.0(5)
C17 C12 Ta2 Fe2 95.3(6)
C22 Fe1 Ta2 O7 88.2(3)
C21 Fe1 Ta2 O7 -26.3(3)
C23 Fe1 Ta2 O7 -131.4(3)
B4 Fe1 Ta2 O7 102.3(2)
Fe2 Fe1 Ta2 O7 154.71(12)
Ta1 Fe1 Ta2 O7 46.80(12)
C22 Fe1 Ta2 B2 66.6(4)
C21 Fe1 Ta2 B2 -47.9(3)
C23 Fe1 Ta2 B2 -153.0(3)
B4 Fe1 Ta2 B2 80.7(3)
Fe2 Fe1 Ta2 B2 133.14(19)
Ta1 Fe1 Ta2 B2 25.23(18)
C22 Fe1 Ta2 B4 -14.1(4)
C21 Fe1 Ta2 B4 -128.6(3)
C23 Fe1 Ta2 B4 126.3(3)
Fe2 Fe1 Ta2 B4 52.4(2)
Ta1 Fe1 Ta2 B4 -55.5(2)
C22 Fe1 Ta2 B1 22.2(4)
C21 Fe1 Ta2 B1 -92.3(3)
C23 Fe1 Ta2 B1 162.6(3)
B4 Fe1 Ta2 B1 36.3(3)
Fe2 Fe1 Ta2 B1 88.8(2)
Ta1 Fe1 Ta2 B1 -19.2(2)
C22 Fe1 Ta2 C14 -152.2(4)
C21 Fe1 Ta2 C14 93.3(3)
C23 Fe1 Ta2 C14 -11.8(3)
B4 Fe1 Ta2 C14 -138.1(3)
Fe2 Fe1 Ta2 C14 -85.66(17)
Ta1 Fe1 Ta2 C14 166.42(16)
C22 Fe1 Ta2 C15 172.8(4)
C21 Fe1 Ta2 C15 58.3(3)
C23 Fe1 Ta2 C15 -46.8(3)
B4 Fe1 Ta2 C15 -173.1(3)
Fe2 Fe1 Ta2 C15 -120.71(16)
Ta1 Fe1 Ta2 C15 131.37(16)
C22 Fe1 Ta2 C13 -131.0(4)
C21 Fe1 Ta2 C13 114.5(3)
C23 Fe1 Ta2 C13 9.4(3)
B4 Fe1 Ta2 C13 -116.9(3)
Fe2 Fe1 Ta2 C13 -64.5(2)
Ta1 Fe1 Ta2 C13 -172.4(2)
C22 Fe1 Ta2 C11 152.8(4)
C21 Fe1 Ta2 C11 38.3(3)
C23 Fe1 Ta2 C11 -66.8(3)
B4 Fe1 Ta2 C11 166.9(3)
Fe2 Fe1 Ta2 C11 -140.7(2)
Ta1 Fe1 Ta2 C11 111.4(2)
C22 Fe1 Ta2 C12 -168.7(5)
C21 Fe1 Ta2 C12 76.8(5)
C23 Fe1 Ta2 C12 -28.3(5)
B4 Fe1 Ta2 C12 -154.6(5)
Fe2 Fe1 Ta2 C12 -102.2(4)
Ta1 Fe1 Ta2 C12 149.9(4)
C22 Fe1 Ta2 Ta1 41.4(3)
C21 Fe1 Ta2 Ta1 -73.1(2)
C23 Fe1 Ta2 Ta1 -178.2(3)
B4 Fe1 Ta2 Ta1 55.5(2)
Fe2 Fe1 Ta2 Ta1 107.91(4)
C22 Fe1 Ta2 Fe2 -66.5(3)
C21 Fe1 Ta2 Fe2 179.0(2)
C23 Fe1 Ta2 Fe2 73.9(3)
B4 Fe1 Ta2 Fe2 -52.4(2)
Ta1 Fe1 Ta2 Fe2 -107.91(4)
B4 Ta1 Ta2 O7 -148.3(3)
B2 Ta1 Ta2 O7 50.4(3)
C3 Ta1 Ta2 O7 105.1(4)
B1 Ta1 Ta2 O7 105.7(3)
C2 Ta1 Ta2 O7 50.8(3)
C4 Ta1 Ta2 O7 -129.5(7)
C1 Ta1 Ta2 O7 3.0(3)
C5 Ta1 Ta2 O7 -46.0(3)
Fe1 Ta1 Ta2 O7 -96.98(15)
O7 Ta1 Ta2 B2 -50.4(3)
B4 Ta1 Ta2 B2 161.2(3)
C3 Ta1 Ta2 B2 54.7(4)
B1 Ta1 Ta2 B2 55.3(3)
C2 Ta1 Ta2 B2 0.4(3)
C4 Ta1 Ta2 B2 -179.9(7)
C1 Ta1 Ta2 B2 -47.5(3)
C5 Ta1 Ta2 B2 -96.4(4)
Fe1 Ta1 Ta2 B2 -147.4(2)
O7 Ta1 Ta2 B4 148.3(3)
B2 Ta1 Ta2 B4 -161.2(3)
C3 Ta1 Ta2 B4 -106.5(4)
B1 Ta1 Ta2 B4 -105.9(3)
C2 Ta1 Ta2 B4 -160.8(3)
C4 Ta1 Ta2 B4 18.8(7)
C1 Ta1 Ta2 B4 151.3(3)
C5 Ta1 Ta2 B4 102.4(4)
Fe1 Ta1 Ta2 B4 51.3(2)
O7 Ta1 Ta2 B1 -105.7(3)
B4 Ta1 Ta2 B1 105.9(3)
B2 Ta1 Ta2 B1 -55.3(3)
C3 Ta1 Ta2 B1 -0.6(4)
C2 Ta1 Ta2 B1 -54.9(3)
C4 Ta1 Ta2 B1 124.7(7)
C1 Ta1 Ta2 B1 -102.8(3)
C5 Ta1 Ta2 B1 -151.7(4)
Fe1 Ta1 Ta2 B1 157.3(2)
O7 Ta1 Ta2 C14 55.5(5)
B4 Ta1 Ta2 C14 -92.9(5)
B2 Ta1 Ta2 C14 105.9(5)
C3 Ta1 Ta2 C14 160.6(6)
B1 Ta1 Ta2 C14 161.2(5)
C2 Ta1 Ta2 C14 106.3(5)
C4 Ta1 Ta2 C14 -74.0(8)
C1 Ta1 Ta2 C14 58.4(5)
C5 Ta1 Ta2 C14 9.5(5)
Fe1 Ta1 Ta2 C14 -41.5(4)
O7 Ta1 Ta2 C15 16.6(3)
B4 Ta1 Ta2 C15 -131.7(3)
B2 Ta1 Ta2 C15 67.0(3)
C3 Ta1 Ta2 C15 121.7(4)
B1 Ta1 Ta2 C15 122.3(3)
C2 Ta1 Ta2 C15 67.4(3)
C4 Ta1 Ta2 C15 -112.9(7)
C1 Ta1 Ta2 C15 19.6(3)
C5 Ta1 Ta2 C15 -29.4(4)
Fe1 Ta1 Ta2 C15 -80.4(2)
O7 Ta1 Ta2 C13 -107.1(6)
B4 Ta1 Ta2 C13 104.5(6)
B2 Ta1 Ta2 C13 -56.7(6)
C3 Ta1 Ta2 C13 -2.0(7)
B1 Ta1 Ta2 C13 -1.4(6)
C2 Ta1 Ta2 C13 -56.3(6)
C4 Ta1 Ta2 C13 123.4(9)
C1 Ta1 Ta2 C13 -104.2(6)
C5 Ta1 Ta2 C13 -153.1(7)
Fe1 Ta1 Ta2 C13 155.9(6)
O7 Ta1 Ta2 C11 -25.8(2)
B4 Ta1 Ta2 C11 -174.1(3)
B2 Ta1 Ta2 C11 24.7(3)
C3 Ta1 Ta2 C11 79.4(4)
B1 Ta1 Ta2 C11 80.0(3)
C2 Ta1 Ta2 C11 25.1(3)
C4 Ta1 Ta2 C11 -155.3(7)
C1 Ta1 Ta2 C11 -22.8(3)
C5 Ta1 Ta2 C11 -71.7(4)
Fe1 Ta1 Ta2 C11 -122.7(2)
O7 Ta1 Ta2 C12 -66.2(3)
B4 Ta1 Ta2 C12 145.4(3)
B2 Ta1 Ta2 C12 -15.8(3)
C3 Ta1 Ta2 C12 38.9(4)
B1 Ta1 Ta2 C12 39.5(3)
C2 Ta1 Ta2 C12 -15.4(3)
C4 Ta1 Ta2 C12 164.3(7)
C1 Ta1 Ta2 C12 -63.3(3)
C5 Ta1 Ta2 C12 -112.2(4)
Fe1 Ta1 Ta2 C12 -163.2(2)
O7 Ta1 Ta2 Fe1 96.98(15)
B4 Ta1 Ta2 Fe1 -51.3(2)
B2 Ta1 Ta2 Fe1 147.4(2)
C3 Ta1 Ta2 Fe1 -157.9(4)
B1 Ta1 Ta2 Fe1 -157.3(2)
C2 Ta1 Ta2 Fe1 147.8(3)
C4 Ta1 Ta2 Fe1 -32.5(7)
C1 Ta1 Ta2 Fe1 99.9(2)
C5 Ta1 Ta2 Fe1 51.0(3)
O7 Ta1 Ta2 Fe2 148.45(15)
B4 Ta1 Ta2 Fe2 0.1(2)
B2 Ta1 Ta2 Fe2 -161.1(2)
C3 Ta1 Ta2 Fe2 -106.4(4)
B1 Ta1 Ta2 Fe2 -105.8(2)
C2 Ta1 Ta2 Fe2 -160.7(3)
C4 Ta1 Ta2 Fe2 19.0(7)
C1 Ta1 Ta2 Fe2 151.4(2)
C5 Ta1 Ta2 Fe2 102.5(3)
Fe1 Ta1 Ta2 Fe2 51.47(4)
C26 Fe2 Ta2 O7 134.3(3)
C24 Fe2 Ta2 O7 31.6(4)
C25 Fe2 Ta2 O7 -117.6(3)
B4 Fe2 Ta2 O7 27.1(3)
Fe1 Fe2 Ta2 O7 -30.56(14)
C26 Fe2 Ta2 B2 87.0(3)
C24 Fe2 Ta2 B2 -15.6(4)
C25 Fe2 Ta2 B2 -164.9(4)
B4 Fe2 Ta2 B2 -20.2(3)
Fe1 Fe2 Ta2 B2 -77.8(2)
C26 Fe2 Ta2 B4 107.2(3)
C24 Fe2 Ta2 B4 4.6(4)
C25 Fe2 Ta2 B4 -144.7(4)
Fe1 Fe2 Ta2 B4 -57.6(3)
C26 Fe2 Ta2 B1 56.3(3)
C24 Fe2 Ta2 B1 -46.4(4)
C25 Fe2 Ta2 B1 164.4(3)
B4 Fe2 Ta2 B1 -50.9(3)
Fe1 Fe2 Ta2 B1 -108.57(16)
C26 Fe2 Ta2 C14 -93.2(3)
C24 Fe2 Ta2 C14 164.1(4)
C25 Fe2 Ta2 C14 14.9(3)
B4 Fe2 Ta2 C14 159.5(3)
Fe1 Fe2 Ta2 C14 101.92(16)
C26 Fe2 Ta2 C15 -113.6(3)
C24 Fe2 Ta2 C15 143.7(4)
C25 Fe2 Ta2 C15 -5.5(3)
B4 Fe2 Ta2 C15 139.2(3)
Fe1 Fe2 Ta2 C15 81.53(19)
C26 Fe2 Ta2 C13 -59.0(3)
C24 Fe2 Ta2 C13 -161.7(4)
C25 Fe2 Ta2 C13 49.1(3)
B4 Fe2 Ta2 C13 -166.2(3)
Fe1 Fe2 Ta2 C13 136.13(17)
C26 Fe2 Ta2 C11 -82.2(4)
C24 Fe2 Ta2 C11 175.1(5)
C25 Fe2 Ta2 C11 25.9(4)
B4 Fe2 Ta2 C11 170.5(4)
Fe1 Fe2 Ta2 C11 112.9(3)
C26 Fe2 Ta2 C12 -43.8(3)
C24 Fe2 Ta2 C12 -146.5(4)
C25 Fe2 Ta2 C12 64.3(3)
B4 Fe2 Ta2 C12 -151.1(3)
Fe1 Fe2 Ta2 C12 151.3(2)
C26 Fe2 Ta2 Fe1 164.9(2)
C24 Fe2 Ta2 Fe1 62.2(3)
C25 Fe2 Ta2 Fe1 -87.0(3)
B4 Fe2 Ta2 Fe1 57.6(3)
C26 Fe2 Ta2 Ta1 107.1(2)
C24 Fe2 Ta2 Ta1 4.4(3)
C25 Fe2 Ta2 Ta1 -144.8(3)
B4 Fe2 Ta2 Ta1 -0.1(3)
Fe1 Fe2 Ta2 Ta1 -57.77(3)
